data_7704218
loop_
_publ_author_name
'Liu, Jingjing'
'Nodaraki, Lydia E.'
'Cobb, Philip J.'
'Giansiracusa, Marcus J.'
'Ortu, Fabrizio'
'Tuna, Floriana'
'Mills, David P.'

_publ_section_title
;
 Synthesis and characterisation of light lanthanide bis-phospholyl
 borohydride complexes.
;
_journal_issue 19
_journal_name_full 'Dalton transactions (Cambridge, England : 2003)'
_journal_page_first 6504
_journal_page_last 6511
_journal_paper_doi 10.1039/d0dt01241f
_journal_volume 49
_journal_year 2020
_chemical_formula_moiety 'C64 H136 B4 K2 La2 O8 P4'
_chemical_formula_sum 'C64 H136 B4 K2 La2 O8 P4'
_chemical_formula_weight 1556.86
_chemical_name_systematic '[La(Htp)2(BH4)2K(DME)2]2'
_space_group_crystal_system monoclinic
_space_group_IT_number 14
_space_group_name_Hall '-P 2yn'
_space_group_name_H-M_alt 'P 1 21/n 1'
_atom_sites_solution_hydrogens mixed
_atom_sites_solution_primary direct
_atom_sites_solution_secondary difmap
_audit_creation_date 2019-11-08
_audit_creation_method
;
Olex2 1.2
(compiled 2018.05.29 svn.r3508 for OlexSys, GUI svn.r5506)
;
_audit_update_record
;
2020-03-23 deposited with the CCDC.	2020-04-28 downloaded from the CCDC.
;
_cell_angle_alpha 90
_cell_angle_beta 98.041(2)
_cell_angle_gamma 90
_cell_formula_units_Z 2
_cell_length_a 10.6790(2)
_cell_length_b 21.0788(4)
_cell_length_c 18.7550(5)
_cell_measurement_reflns_used 14004
_cell_measurement_temperature 150(2)
_cell_measurement_theta_max 29.1290
_cell_measurement_theta_min 2.0600
_cell_volume 4180.25(16)
_computing_cell_refinement 'CrysAlisPro 1.171.40.7b (Rigaku OD, 2018)'
_computing_data_collection 'CrysAlisPro 1.171.40.7b (Rigaku OD, 2018)'
_computing_data_reduction 'CrysAlisPro 1.171.40.7b (Rigaku OD, 2018)'
_computing_molecular_graphics 'Olex2 (Dolomanov et al., 2009)'
_computing_publication_material 'Olex2 (Dolomanov et al., 2009)'
_computing_structure_refinement 'ShelXL (Sheldrick, 2015)'
_computing_structure_solution 'ShelXS (Sheldrick, 2008)'
_diffrn_ambient_environment N~2~
_diffrn_ambient_temperature 150(2)
_diffrn_detector 'CCD plate'
_diffrn_measured_fraction_theta_full 1.000
_diffrn_measured_fraction_theta_max 1.000
_diffrn_measurement_details
;
List of Runs (angles in degrees, time in seconds):

  # Type    Start    End  Width  t~exp~   \w     \q     \k     \f   Frames
#--------------------------------------------------------------------------
  1  \w    -33.00  88.00   0.50    0.50    --   -0.50  62.00 111.00  242
  2  \w     10.00  35.00   0.50    1.00    --    5.00  62.00 110.00   50
  3  \w     45.00  74.00   0.50    1.00    --   -8.30  57.00-180.00   58
  4  \w    -42.00  81.00   0.50    1.00    --   -8.30  57.00  30.00  246
  5  \w    -35.00  21.00   0.50    1.00    --   -8.30  57.00-180.00  112
;
_diffrn_measurement_device 'four-circle diffractometer'
_diffrn_measurement_device_type 'XtaLAB AFC11 (RINC): Kappa single'
_diffrn_measurement_method '\w scans'
_diffrn_orient_matrix_type 'CrysAlisPro convention (1999,Acta A55,543-557)'
_diffrn_orient_matrix_UB_11 0.0192732000
_diffrn_orient_matrix_UB_12 0.0181344000
_diffrn_orient_matrix_UB_13 0.0314704000
_diffrn_orient_matrix_UB_21 -0.0585916000
_diffrn_orient_matrix_UB_22 0.0163605000
_diffrn_orient_matrix_UB_23 -0.0052407000
_diffrn_orient_matrix_UB_31 -0.0264368000
_diffrn_orient_matrix_UB_32 -0.0231405000
_diffrn_orient_matrix_UB_33 0.0209830000
_diffrn_radiation_monochromator mirror
_diffrn_radiation_probe x-ray
_diffrn_radiation_type MoK\a
_diffrn_radiation_wavelength 0.71073
_diffrn_reflns_av_R_equivalents 0.0628
_diffrn_reflns_av_unetI/netI 0.0501
_diffrn_reflns_Laue_measured_fraction_full 1.000
_diffrn_reflns_Laue_measured_fraction_max 1.000
_diffrn_reflns_limit_h_max 11
_diffrn_reflns_limit_h_min -12
_diffrn_reflns_limit_k_max 25
_diffrn_reflns_limit_k_min -25
_diffrn_reflns_limit_l_max 22
_diffrn_reflns_limit_l_min -22
_diffrn_reflns_number 40661
_diffrn_reflns_point_group_measured_fraction_full 1.000
_diffrn_reflns_point_group_measured_fraction_max 1.000
_diffrn_reflns_theta_full 25.242
_diffrn_reflns_theta_max 25.348
_diffrn_reflns_theta_min 1.461
_diffrn_source 'Rotating-anode X-ray tube (dual wavelength)'
_diffrn_source_type 'Rigaku (Mo) X-ray DW Source'
_exptl_absorpt_coefficient_mu 1.227
_exptl_absorpt_correction_T_max 1.000
_exptl_absorpt_correction_T_min 0.553
_exptl_absorpt_correction_type gaussian
_exptl_absorpt_process_details
;
CrysAlisPro 1.171.40.7b (Rigaku Oxford Diffraction, 2018)
Numerical absorption correction based on gaussian integration over
			a multifaceted crystal model
Empirical absorption correction using spherical harmonics,
 implemented in SCALE3 ABSPACK scaling algorithm.
;
_exptl_crystal_colour 'clear light colourless'
_exptl_crystal_colour_lustre clear
_exptl_crystal_colour_modifier light
_exptl_crystal_colour_primary colourless
_exptl_crystal_density_diffrn 1.237
_exptl_crystal_description block
_exptl_crystal_F_000 1632
_exptl_crystal_size_max 0.272
_exptl_crystal_size_mid 0.258
_exptl_crystal_size_min 0.226
_refine_diff_density_max 0.472
_refine_diff_density_min -0.385
_refine_diff_density_rms 0.069
_refine_ls_extinction_method none
_refine_ls_goodness_of_fit_ref 1.046
_refine_ls_hydrogen_treatment mixed
_refine_ls_matrix_type full
_refine_ls_number_parameters 438
_refine_ls_number_reflns 7657
_refine_ls_number_restraints 8
_refine_ls_restrained_S_all 1.047
_refine_ls_R_factor_all 0.0392
_refine_ls_R_factor_gt 0.0278
_refine_ls_shift/su_max 0.003
_refine_ls_shift/su_mean 0.000
_refine_ls_structure_factor_coef Fsqd
_refine_ls_weighting_details 'w=1/[\s^2^(Fo^2^)+0.9841P] where P=(Fo^2^+2Fc^2^)/3'
_refine_ls_weighting_scheme calc
_refine_ls_wR_factor_gt 0.0579
_refine_ls_wR_factor_ref 0.0611
_reflns_Friedel_coverage 0.000
_reflns_number_gt 6269
_reflns_number_total 7657
_reflns_threshold_expression 'I > 2\s(I)'
_cod_data_source_file d0dt01241f2.cif
_cod_data_source_block 2-La
_cod_depositor_comments 'Adding full bibliography for 7704215--7704221.cif.'
_cod_original_cell_volume 4180.24(17)
_cod_database_code 7704218
_manchester_internal_diff_code rdpm153
_manchester_internal_coll_client FO/JJL
_manchester_internal_coll_user FO/JJL
_manchester_internal_coll_date 19/9/18
_manchester_internal_process_date 19/9/18
_manchester_internal_process_user FO/JJL
_manchester_internal_solution_date 19/9/18
_manchester_internal_solution_user FO/JJL
_manchester_internal_refinement_date 19/9/18
_manchester_internal_refinement_user JJL
_manchester_internal_validation_date 08/11/19
_manchester_internal_validation_user PJC
_shelx_shelxl_version_number 2018/3
_chemical_oxdiff_formula LaC32H68B2KO4P2
_shelx_space_group_comment
;
The symmetry employed for this shelxl refinement is uniquely defined
by the following loop, which should always be used as a source of
symmetry information in preference to the above space-group names.
They are only intended as comments.
;
_shelx_estimated_absorpt_t_max 0.769
_shelx_estimated_absorpt_t_min 0.731
_reflns_odcompleteness_completeness 99.90
_reflns_odcompleteness_iscentric 1
_reflns_odcompleteness_theta 26.32
_olex2_refinement_description
;
1. Fixed Uiso
 At 1.2 times of:
  All C(H) groups, All C(H,H) groups
 At 1.5 times of:
  All B(H,H,H,H) groups, All C(H,H,H) groups
2. Restrained distances
 B1-H1B = B1-H1C = B1-H1D = B1-H1A = B2-H2C = B2-H2D = B2-H2B = B2-H2A
 1.15 with sigma of 0.02
3. Others
 Sof(C26A)=Sof(H26C)=Sof(H26D)=Sof(C27A)=Sof(H27C)=Sof(H27D)=1-FVAR(1)
 Sof(C26)=Sof(H26A)=Sof(H26B)=Sof(C27)=Sof(H27A)=Sof(H27B)=FVAR(1)
4.a Secondary CH2 refined with riding coordinates:
 C26(H26A,H26B), C26A(H26C,H26D), C27(H27A,H27B), C27A(H27C,H27D), C30(H30A,
 H30B), C31(H31A,H31B)
4.b Aromatic/amide H refined with riding coordinates:
 C2(H2), C3(H3), C14(H14), C15(H15)
4.c Idealised Me refined as rotating group:
 C6(H6A,H6B,H6C), C7(H7A,H7B,H7C), C8(H8A,H8B,H8C), C10(H10A,H10B,H10C),
 C11(H11A,H11B,H11C), C12(H12A,H12B,H12C), C18(H18A,H18B,H18C), C19(H19A,H19B,
 H19C), C20(H20A,H20B,H20C), C22(H22A,H22B,H22C), C23(H23A,H23B,H23C), C24(H24A,
 H24B,H24C), C25(H25A,H25B,H25C), C28(H28A,H28B,H28C), C29(H29A,H29B,H29C),
 C32(H32A,H32B,H32C)
;
_manchester_internal_coll_frame_method '\w scans'
_manchester_internal_coll_frame_time 0.5s
_manchester_internal_coll_frame_width 0.5
_manchester_internal_coll_type custom
_olex2_submission_special_instructions 'No special instructions were received'
_oxdiff_exptl_absorpt_empirical_details
;
Empirical correction (ABSPACK) includes:
- Absorption correction using spherical harmonics
- Frame scaling
;
_oxdiff_exptl_absorpt_empirical_full_max 4.324
_oxdiff_exptl_absorpt_empirical_full_min 0.508

loop_
_space_group_symop_operation_xyz
'x, y, z'
'-x+1/2, y+1/2, -z+1/2'
'-x, -y, -z'
'x-1/2, -y-1/2, z-1/2'

loop_
_atom_site_label
_atom_site_type_symbol
_atom_site_fract_x
_atom_site_fract_y
_atom_site_fract_z
_atom_site_U_iso_or_equiv
_atom_site_adp_type
_atom_site_occupancy
_atom_site_site_symmetry_order
_atom_site_calc_flag
_atom_site_refinement_flags_posn
_atom_site_refinement_flags_adp
_atom_site_refinement_flags_occupancy
_atom_site_disorder_assembly
_atom_site_disorder_group
La1 La 0.15741(2) 0.57287(2) 0.71563(2) 0.01974(5) Uani 1 1 d . . . . .
K1 K 0.36576(5) 0.56616(3) 0.93629(3) 0.02822(13) Uani 1 1 d . . . . .
P1 P 0.16076(6) 0.72354(3) 0.72973(4) 0.03195(17) Uani 1 1 d . . . . .
P2 P 0.14059(6) 0.42335(3) 0.69422(4) 0.02773(16) Uani 1 1 d . . . . .
O1 O 0.25901(19) 0.66252(10) 1.00763(14) 0.0555(6) Uani 1 1 d . . . . .
O2 O 0.4722(2) 0.68715(10) 0.93829(14) 0.0642(7) Uani 1 1 d . . . . .
O3 O 0.51903(17) 0.45896(9) 0.91907(10) 0.0351(4) Uani 1 1 d . . . . .
O4 O 0.75186(18) 0.51186(9) 0.97654(11) 0.0412(5) Uani 1 1 d . . . . .
C1 C 0.2006(2) 0.69632(12) 0.64641(15) 0.0311(6) Uani 1 1 d . . . . .
C2 C 0.0973(2) 0.66563(12) 0.60652(16) 0.0333(6) Uani 1 1 d . . . . .
H2 H 0.100115 0.647673 0.560311 0.040 Uiso 1 1 calc R . . . .
C3 C -0.0113(2) 0.66397(12) 0.64161(17) 0.0355(7) Uani 1 1 d . . . . .
H3 H -0.088093 0.644113 0.621544 0.043 Uiso 1 1 calc R . . . .
C4 C 0.0045(2) 0.69426(11) 0.70865(16) 0.0318(6) Uani 1 1 d . . . . .
C5 C -0.1029(3) 0.71270(13) 0.75075(19) 0.0448(8) Uani 1 1 d . . . . .
C6 C -0.2101(3) 0.66381(16) 0.7447(2) 0.0666(12) Uani 1 1 d . . . . .
H6A H -0.237998 0.654160 0.693850 0.100 Uiso 1 1 calc GR . . . .
H6B H -0.281223 0.681108 0.766366 0.100 Uiso 1 1 calc GR . . . .
H6C H -0.179767 0.624907 0.770057 0.100 Uiso 1 1 calc GR . . . .
C7 C -0.1576(3) 0.77601(15) 0.7176(2) 0.0602(10) Uani 1 1 d . . . . .
H7A H -0.090141 0.807843 0.720600 0.090 Uiso 1 1 calc GR . . . .
H7B H -0.224598 0.790961 0.744160 0.090 Uiso 1 1 calc GR . . . .
H7C H -0.192488 0.769208 0.666996 0.090 Uiso 1 1 calc GR . . . .
C8 C -0.0546(3) 0.72364(16) 0.83000(19) 0.0554(9) Uani 1 1 d . . . . .
H8A H -0.019575 0.684015 0.851661 0.083 Uiso 1 1 calc GR . . . .
H8B H -0.124609 0.737708 0.854809 0.083 Uiso 1 1 calc GR . . . .
H8C H 0.011412 0.756264 0.834579 0.083 Uiso 1 1 calc GR . . . .
C9 C 0.3214(3) 0.71683(13) 0.61657(17) 0.0391(7) Uani 1 1 d . . . . .
C10 C 0.3588(3) 0.66966(17) 0.5621(2) 0.0620(10) Uani 1 1 d . . . . .
H10A H 0.375318 0.628245 0.585304 0.093 Uiso 1 1 calc GR . . . .
H10B H 0.435356 0.684618 0.544034 0.093 Uiso 1 1 calc GR . . . .
H10C H 0.289987 0.665668 0.521963 0.093 Uiso 1 1 calc GR . . . .
C11 C 0.4315(3) 0.72654(15) 0.67745(19) 0.0501(8) Uani 1 1 d . . . . .
H11A H 0.406575 0.756935 0.712421 0.075 Uiso 1 1 calc GR . . . .
H11B H 0.505027 0.742976 0.657383 0.075 Uiso 1 1 calc GR . . . .
H11C H 0.453340 0.685925 0.701437 0.075 Uiso 1 1 calc GR . . . .
C12 C 0.2934(3) 0.78173(16) 0.5803(2) 0.0640(11) Uani 1 1 d . . . . .
H12A H 0.221329 0.777832 0.542010 0.096 Uiso 1 1 calc GR . . . .
H12B H 0.367805 0.796184 0.559646 0.096 Uiso 1 1 calc GR . . . .
H12C H 0.273266 0.812529 0.616167 0.096 Uiso 1 1 calc GR . . . .
C13 C -0.0024(2) 0.46326(12) 0.66067(15) 0.0296(6) Uani 1 1 d . . . . .
C14 C 0.0149(2) 0.50277(12) 0.60344(15) 0.0313(6) Uani 1 1 d . . . . .
H14 H -0.050543 0.528369 0.578835 0.038 Uiso 1 1 calc R . . . .
C15 C 0.1389(2) 0.50127(12) 0.58533(14) 0.0292(6) Uani 1 1 d . . . . .
H15 H 0.164892 0.526098 0.547751 0.035 Uiso 1 1 calc R . . . .
C16 C 0.2196(2) 0.45984(12) 0.62789(14) 0.0271(6) Uani 1 1 d . . . . .
C17 C 0.3471(2) 0.43683(13) 0.61048(16) 0.0337(7) Uani 1 1 d . . . . .
C18 C 0.3182(3) 0.38201(19) 0.5567(2) 0.0752(13) Uani 1 1 d . . . . .
H18A H 0.274544 0.348022 0.579040 0.113 Uiso 1 1 calc GR . . . .
H18B H 0.397412 0.365660 0.543118 0.113 Uiso 1 1 calc GR . . . .
H18C H 0.264044 0.397395 0.513654 0.113 Uiso 1 1 calc GR . . . .
C19 C 0.4297(3) 0.41088(14) 0.67725(18) 0.0432(8) Uani 1 1 d . . . . .
H19A H 0.449168 0.445047 0.712497 0.065 Uiso 1 1 calc GR . . . .
H19B H 0.508540 0.394074 0.663575 0.065 Uiso 1 1 calc GR . . . .
H19C H 0.384368 0.376890 0.698483 0.065 Uiso 1 1 calc GR . . . .
C20 C 0.4216(3) 0.48847(16) 0.57709(19) 0.0506(8) Uani 1 1 d . . . . .
H20A H 0.370743 0.504851 0.533420 0.076 Uiso 1 1 calc GR . . . .
H20B H 0.500428 0.470484 0.564799 0.076 Uiso 1 1 calc GR . . . .
H20C H 0.441164 0.523107 0.611718 0.076 Uiso 1 1 calc GR . . . .
C21 C -0.1304(2) 0.44515(13) 0.68238(19) 0.0404(8) Uani 1 1 d . . . . .
C22 C -0.1156(3) 0.41854(15) 0.7588(2) 0.0549(9) Uani 1 1 d . . . . .
H22A H -0.060954 0.381023 0.761819 0.082 Uiso 1 1 calc GR . . . .
H22B H -0.198879 0.406692 0.770880 0.082 Uiso 1 1 calc GR . . . .
H22C H -0.077636 0.450823 0.792715 0.082 Uiso 1 1 calc GR . . . .
C23 C -0.1867(3) 0.39338(16) 0.6292(2) 0.0609(11) Uani 1 1 d . . . . .
H23A H -0.199629 0.410708 0.580226 0.091 Uiso 1 1 calc GR . . . .
H23B H -0.267959 0.379225 0.642199 0.091 Uiso 1 1 calc GR . . . .
H23C H -0.128371 0.357327 0.631371 0.091 Uiso 1 1 calc GR . . . .
C24 C -0.2212(3) 0.50146(15) 0.6771(2) 0.0574(10) Uani 1 1 d . . . . .
H24A H -0.185616 0.535023 0.710036 0.086 Uiso 1 1 calc GR . . . .
H24B H -0.302654 0.487788 0.690290 0.086 Uiso 1 1 calc GR . . . .
H24C H -0.233675 0.517694 0.627675 0.086 Uiso 1 1 calc GR . . . .
C25 C 0.1376(3) 0.65687(18) 1.0277(2) 0.0596(10) Uani 1 1 d . . . . .
H25A H 0.074346 0.670528 0.987712 0.089 Uiso 1 1 calc GR . . . .
H25B H 0.131734 0.683600 1.069860 0.089 Uiso 1 1 calc GR . . . .
H25C H 0.122115 0.612537 1.039555 0.089 Uiso 1 1 calc GR . . . .
C26 C 0.2732(14) 0.7207(8) 0.9833(9) 0.055(3) Uani 0.58(2) 1 d . . P A 1
H26A H 0.241264 0.752035 1.015767 0.066 Uiso 0.58(2) 1 calc R . P A 1
H26B H 0.224100 0.725529 0.934774 0.066 Uiso 0.58(2) 1 calc R . P A 1
C26A C 0.323(2) 0.7245(8) 1.0049(11) 0.055(5) Uani 0.42(2) 1 d . . P A 2
H26C H 0.380426 0.730173 1.050533 0.065 Uiso 0.42(2) 1 calc R . P A 2
H26D H 0.257485 0.758142 1.002871 0.065 Uiso 0.42(2) 1 calc R . P A 2
C27 C 0.4109(11) 0.7325(5) 0.9799(9) 0.053(3) Uani 0.58(2) 1 d . . P A 1
H27A H 0.419869 0.775196 0.959344 0.063 Uiso 0.58(2) 1 calc R . P A 1
H27B H 0.456335 0.732798 1.029692 0.063 Uiso 0.58(2) 1 calc R . P A 1
C27A C 0.3989(15) 0.7354(7) 0.9424(11) 0.054(4) Uani 0.42(2) 1 d . . P A 2
H27C H 0.340852 0.740337 0.896759 0.065 Uiso 0.42(2) 1 calc R . P A 2
H27D H 0.449914 0.774596 0.950874 0.065 Uiso 0.42(2) 1 calc R . P A 2
C28 C 0.5479(5) 0.70745(19) 0.8886(2) 0.0957(16) Uani 1 1 d . . . . .
H28A H 0.580321 0.670560 0.865101 0.144 Uiso 1 1 calc GR . . . .
H28B H 0.618948 0.732105 0.913145 0.144 Uiso 1 1 calc GR . . . .
H28C H 0.498048 0.734036 0.852232 0.144 Uiso 1 1 calc GR . . . .
C29 C 0.4348(3) 0.40789(13) 0.89512(17) 0.0418(7) Uani 1 1 d . . . . .
H29A H 0.369017 0.404751 0.926534 0.063 Uiso 1 1 calc GR . . . .
H29B H 0.482351 0.368031 0.896898 0.063 Uiso 1 1 calc GR . . . .
H29C H 0.395403 0.415997 0.845570 0.063 Uiso 1 1 calc GR . . . .
C30 C 0.6218(2) 0.46058(13) 0.87913(16) 0.0351(7) Uani 1 1 d . . . . .
H30A H 0.589858 0.463774 0.827092 0.042 Uiso 1 1 calc R . . . .
H30B H 0.671640 0.421004 0.887280 0.042 Uiso 1 1 calc R . . . .
C31 C 0.7047(3) 0.51711(14) 0.90249(15) 0.0357(7) Uani 1 1 d . . . . .
H31A H 0.775945 0.518949 0.874004 0.043 Uiso 1 1 calc R . . . .
H31B H 0.654978 0.556692 0.893752 0.043 Uiso 1 1 calc R . . . .
C32 C 0.8361(3) 0.56228(15) 0.99958(19) 0.0519(9) Uani 1 1 d . . . . .
H32A H 0.793988 0.602956 0.987486 0.078 Uiso 1 1 calc GR . . . .
H32B H 0.911459 0.559067 0.975362 0.078 Uiso 1 1 calc GR . . . .
H32C H 0.861070 0.559620 1.051807 0.078 Uiso 1 1 calc GR . . . .
B1 B 0.0867(3) 0.55685(16) 0.84843(18) 0.0327(7) Uani 1 1 d D . . . .
H1A H 0.145(2) 0.5153(10) 0.8359(16) 0.049 Uiso 1 1 d DR . . . .
H1B H 0.146(2) 0.6019(10) 0.8464(16) 0.049 Uiso 1 1 d DR . . . .
H1C H 0.005(2) 0.5590(13) 0.8027(13) 0.049 Uiso 1 1 d DR . . . .
H1D H 0.054(3) 0.5498(13) 0.9019(11) 0.049 Uiso 1 1 d DR . . . .
B2 B 0.4090(3) 0.57276(15) 0.76687(18) 0.0284(7) Uani 1 1 d D . . . .
H2A H 0.5128(16) 0.5765(12) 0.7834(15) 0.043 Uiso 1 1 d DR . . . .
H2B H 0.380(2) 0.5773(12) 0.7076(10) 0.043 Uiso 1 1 d DR . . . .
H2C H 0.357(2) 0.6114(11) 0.7912(14) 0.043 Uiso 1 1 d DR . . . .
H2D H 0.364(2) 0.5268(10) 0.7825(15) 0.043 Uiso 1 1 d DR . . . .

loop_
_atom_site_aniso_label
_atom_site_aniso_U_11
_atom_site_aniso_U_22
_atom_site_aniso_U_33
_atom_site_aniso_U_23
_atom_site_aniso_U_13
_atom_site_aniso_U_12
La1 0.02010(8) 0.01969(8) 0.01859(9) 0.00102(6) -0.00023(5) 0.00017(6)
K1 0.0337(3) 0.0265(3) 0.0239(3) -0.0013(2) 0.0022(2) 0.0017(2)
P1 0.0279(4) 0.0224(3) 0.0447(5) -0.0004(3) 0.0021(3) 0.0001(3)
P2 0.0264(3) 0.0228(3) 0.0356(4) -0.0015(3) 0.0101(3) -0.0009(3)
O1 0.0426(13) 0.0392(13) 0.0845(19) -0.0147(12) 0.0076(12) 0.0048(10)
O2 0.1021(19) 0.0332(13) 0.0641(18) -0.0009(12) 0.0354(15) -0.0071(13)
O3 0.0357(10) 0.0352(11) 0.0353(12) -0.0033(9) 0.0085(9) 0.0004(8)
O4 0.0459(12) 0.0404(12) 0.0369(13) -0.0010(10) 0.0046(9) -0.0109(9)
C1 0.0322(14) 0.0250(14) 0.0352(17) 0.0130(12) 0.0013(12) 0.0047(11)
C2 0.0375(16) 0.0300(15) 0.0295(17) 0.0085(13) -0.0056(12) 0.0025(12)
C3 0.0250(14) 0.0286(15) 0.050(2) 0.0104(14) -0.0061(13) 0.0018(11)
C4 0.0270(14) 0.0191(13) 0.048(2) 0.0024(13) 0.0014(12) 0.0045(10)
C5 0.0334(16) 0.0289(16) 0.074(3) -0.0050(16) 0.0141(15) 0.0056(12)
C6 0.0388(19) 0.048(2) 0.119(4) -0.015(2) 0.032(2) 0.0004(15)
C7 0.048(2) 0.0386(18) 0.092(3) -0.0054(19) 0.0043(18) 0.0196(15)
C8 0.056(2) 0.048(2) 0.069(3) -0.0018(18) 0.0297(18) 0.0116(16)
C9 0.0376(16) 0.0315(15) 0.050(2) 0.0173(14) 0.0127(14) 0.0022(12)
C10 0.068(2) 0.063(2) 0.063(3) 0.004(2) 0.036(2) -0.0034(18)
C11 0.0350(17) 0.0489(19) 0.067(2) 0.0185(17) 0.0096(15) -0.0069(14)
C12 0.051(2) 0.053(2) 0.089(3) 0.044(2) 0.0170(19) 0.0020(16)
C13 0.0244(14) 0.0250(14) 0.0393(18) -0.0120(12) 0.0040(12) -0.0051(10)
C14 0.0298(15) 0.0331(15) 0.0277(16) -0.0071(12) -0.0076(11) 0.0014(11)
C15 0.0337(15) 0.0344(15) 0.0193(15) -0.0059(12) 0.0030(11) -0.0059(11)
C16 0.0299(14) 0.0247(13) 0.0266(16) -0.0086(11) 0.0035(11) -0.0047(11)
C17 0.0306(14) 0.0353(16) 0.0382(18) -0.0102(13) 0.0157(12) -0.0021(12)
C18 0.053(2) 0.087(3) 0.090(3) -0.060(3) 0.024(2) -0.0016(19)
C19 0.0304(15) 0.0423(17) 0.061(2) 0.0065(15) 0.0191(14) 0.0096(13)
C20 0.0425(18) 0.064(2) 0.051(2) 0.0108(18) 0.0250(15) 0.0040(16)
C21 0.0259(15) 0.0307(15) 0.067(2) -0.0174(15) 0.0143(14) -0.0067(11)
C22 0.0459(19) 0.050(2) 0.076(3) -0.0078(18) 0.0331(18) -0.0167(15)
C23 0.0379(18) 0.052(2) 0.096(3) -0.034(2) 0.0197(18) -0.0219(15)
C24 0.0260(16) 0.049(2) 0.099(3) -0.0183(19) 0.0152(17) -0.0035(13)
C25 0.0394(19) 0.079(3) 0.060(3) -0.019(2) 0.0025(16) 0.0146(17)
C26 0.068(8) 0.041(5) 0.056(8) 0.002(6) 0.006(4) 0.006(5)
C26A 0.109(18) 0.015(4) 0.045(10) -0.006(6) 0.030(8) -0.006(9)
C27 0.067(6) 0.026(4) 0.068(8) -0.012(6) 0.019(6) -0.010(3)
C27A 0.081(7) 0.036(5) 0.046(8) 0.011(7) 0.007(7) 0.012(4)
C28 0.155(4) 0.065(3) 0.074(3) -0.010(2) 0.044(3) -0.058(3)
C29 0.0427(17) 0.0356(16) 0.047(2) -0.0014(14) 0.0049(14) -0.0081(13)
C30 0.0324(15) 0.0444(17) 0.0289(17) 0.0019(13) 0.0053(12) 0.0094(12)
C31 0.0389(16) 0.0387(16) 0.0311(18) 0.0033(13) 0.0107(13) -0.0049(13)
C32 0.058(2) 0.049(2) 0.051(2) -0.0140(16) 0.0156(16) -0.0212(16)
B1 0.0318(17) 0.044(2) 0.0229(18) -0.0058(15) 0.0060(13) 0.0030(14)
B2 0.0250(15) 0.0294(16) 0.0285(18) 0.0051(14) -0.0047(12) 0.0010(13)

loop_
_atom_type_symbol
_atom_type_description
_atom_type_scat_dispersion_real
_atom_type_scat_dispersion_imag
_atom_type_scat_source
C C 0.0033 0.0016 'International Tables Vol C Tables 4.2.6.8 and 6.1.1.4'
H H 0.0000 0.0000 'International Tables Vol C Tables 4.2.6.8 and 6.1.1.4'
B B 0.0013 0.0007 'International Tables Vol C Tables 4.2.6.8 and 6.1.1.4'
K K 0.2009 0.2494 'International Tables Vol C Tables 4.2.6.8 and 6.1.1.4'
La La -0.2871 2.4523 'International Tables Vol C Tables 4.2.6.8 and 6.1.1.4'
O O 0.0106 0.0060 'International Tables Vol C Tables 4.2.6.8 and 6.1.1.4'
P P 0.1023 0.0942 'International Tables Vol C Tables 4.2.6.8 and 6.1.1.4'

loop_
_exptl_crystal_face_index_h
_exptl_crystal_face_index_k
_exptl_crystal_face_index_l
_exptl_crystal_face_perp_dist
-5 -22 17 0.1253
15 -3 -2 0.1100
-15 -3 7 0.1386
-1 23 -16 0.1038
-3 12 24 0.1042
5 -4 -26 0.1178
-1 -29 -5 0.1120
-12 18 4 0.1638
14 -6 -12 0.0894
5 -27 6 0.1448
-12 -7 -10 0.1236
12 5 12 0.1077
6 17 18 0.1024
-4 -13 -22 0.1189
1 4 26 0.1007

loop_
_geom_angle_atom_site_label_1
_geom_angle_atom_site_label_2
_geom_angle_atom_site_label_3
_geom_angle
_geom_angle_site_symmetry_1
_geom_angle_site_symmetry_3
_geom_angle_publ_flag
P1 La1 H1A 113.4(5) . . ?
P1 La1 H1B 71.5(5) . . ?
P1 La1 H1C 93.7(6) . . ?
P1 La1 H2B 88.1(6) . . ?
P1 La1 H2C 68.5(5) . . ?
P1 La1 H2D 109.7(5) . . ?
P2 La1 P1 176.656(18) . . ?
P2 La1 H1A 68.6(5) . . ?
P2 La1 H1B 110.5(5) . . ?
P2 La1 H1C 86.3(6) . . ?
P2 La1 H2B 94.0(6) . . ?
P2 La1 H2C 114.8(5) . . ?
P2 La1 H2D 73.5(5) . . ?
C1 La1 P1 33.20(6) . . ?
C1 La1 P2 145.30(6) . . ?
C1 La1 C4 49.99(7) . . ?
C1 La1 C16 113.15(8) . . ?
C1 La1 H1A 145.4(5) . . ?
C1 La1 H1B 104.0(5) . . ?
C1 La1 H1C 123.2(6) . . ?
C1 La1 H2B 74.0(6) . . ?
C1 La1 H2C 78.1(6) . . ?
C1 La1 H2D 111.6(4) . . ?
C2 La1 P1 51.10(6) . . ?
C2 La1 P2 126.08(6) . . ?
C2 La1 C1 27.78(7) . . ?
C2 La1 C3 28.71(8) . . ?
C2 La1 C4 47.20(8) . . ?
C2 La1 C13 102.98(8) . . ?
C2 La1 C15 76.43(8) . . ?
C2 La1 C16 101.26(8) . . ?
C2 La1 H1A 157.0(4) . . ?
C2 La1 H1B 119.5(6) . . ?
C2 La1 H1C 116.9(5) . . ?
C2 La1 H2B 93.1(5) . . ?
C2 La1 H2C 105.8(6) . . ?
C2 La1 H2D 134.7(4) . . ?
C3 La1 P1 50.91(6) . . ?
C3 La1 P2 125.76(6) . . ?
C3 La1 C1 47.56(7) . . ?
C3 La1 C4 27.30(8) . . ?
C3 La1 C13 93.53(8) . . ?
C3 La1 C16 115.92(8) . . ?
C3 La1 H1A 129.5(4) . . ?
C3 La1 H1B 101.2(6) . . ?
C3 La1 H1C 88.4(5) . . ?
C3 La1 H2B 120.4(5) . . ?
C3 La1 H2C 118.8(5) . . ?
C3 La1 H2D 158.6(4) . . ?
C4 La1 P1 33.00(5) . . ?
C4 La1 P2 144.24(5) . . ?
C4 La1 H1A 110.0(4) . . ?
C4 La1 H1B 74.9(6) . . ?
C4 La1 H1C 74.2(6) . . ?
C4 La1 H2B 119.8(6) . . ?
C4 La1 H2C 99.2(5) . . ?
C4 La1 H2D 139.5(5) . . ?
C13 La1 P1 143.45(5) . . ?
C13 La1 P2 33.42(5) . . ?
C13 La1 C1 130.25(8) . . ?
C13 La1 C4 111.22(7) . . ?
C13 La1 C16 49.98(7) . . ?
C13 La1 H1A 80.9(6) . . ?
C13 La1 H1B 114.7(4) . . ?
C13 La1 H1C 74.8(6) . . ?
C13 La1 H2B 122.2(6) . . ?
C13 La1 H2C 147.6(5) . . ?
C13 La1 H2D 106.7(5) . . ?
C14 La1 P1 125.44(6) . . ?
C14 La1 P2 51.27(6) . . ?
C14 La1 C1 103.42(8) . . ?
C14 La1 C2 77.29(8) . . ?
C14 La1 C3 75.70(8) . . ?
C14 La1 C4 100.26(7) . . ?
C14 La1 C13 27.61(8) . . ?
C14 La1 C15 28.74(7) . . ?
C14 La1 C16 47.20(7) . . ?
C14 La1 H1A 108.5(6) . . ?
C14 La1 H1B 138.3(5) . . ?
C14 La1 H1C 95.4(5) . . ?
C14 La1 H2B 114.0(5) . . ?
C14 La1 H2C 155.4(4) . . ?
C14 La1 H2D 120.0(6) . . ?
C15 La1 P1 126.61(6) . . ?
C15 La1 P2 51.10(6) . . ?
C15 La1 C1 94.89(8) . . ?
C15 La1 C3 88.62(8) . . ?
C15 La1 C4 115.92(8) . . ?
C15 La1 C13 47.48(7) . . ?
C15 La1 C16 27.30(7) . . ?
C15 La1 H1A 119.6(5) . . ?
C15 La1 H1B 160.7(4) . . ?
C15 La1 H1C 121.9(5) . . ?
C15 La1 H2B 85.3(5) . . ?
C15 La1 H2C 127.1(4) . . ?
C15 La1 H2D 99.8(6) . . ?
C16 La1 P1 146.12(5) . . ?
C16 La1 P2 33.11(5) . . ?
C16 La1 C4 143.21(8) . . ?
C16 La1 H1A 98.5(4) . . ?
C16 La1 H1B 139.3(5) . . ?
C16 La1 H1C 118.7(6) . . ?
C16 La1 H2B 72.7(6) . . ?
C16 La1 H2C 109.1(4) . . ?
C16 La1 H2D 74.3(6) . . ?
B1 La1 P1 92.81(7) . . ?
B1 La1 P2 88.54(7) . . ?
B1 La1 C1 126.00(9) . . ?
B1 La1 C2 132.94(9) . . ?
B1 La1 C3 106.91(9) . . ?
B1 La1 C4 85.83(9) . . ?
B1 La1 C13 90.09(9) . . ?
B1 La1 C14 115.19(9) . . ?
B1 La1 C15 136.25(9) . . ?
B1 La1 C16 120.70(9) . . ?
B1 La1 H1A 24.2(4) . . ?
B1 La1 H1B 24.8(4) . . ?
B1 La1 H1C 24.7(4) . . ?
B1 La1 B2 93.63(10) . . ?
B1 La1 H2B 117.7(4) . . ?
B1 La1 H2C 81.1(6) . . ?
B1 La1 H2D 80.6(6) . . ?
H1A La1 H1B 41.9(7) . . ?
H1A La1 H1C 41.5(7) . . ?
H1A La1 H2B 104.1(7) . . ?
H1A La1 H2C 78.5(9) . . ?
H1A La1 H2D 62.6(7) . . ?
H1B La1 H1C 43.0(7) . . ?
H1B La1 H2B 103.5(7) . . ?
H1B La1 H2C 62.1(7) . . ?
H1B La1 H2D 77.0(9) . . ?
H1C La1 H2B 142.4(6) . . ?
H1C La1 H2C 104.4(7) . . ?
H1C La1 H2D 103.4(7) . . ?
B2 La1 P1 88.42(7) . . ?
B2 La1 P2 94.55(7) . . ?
B2 La1 C1 87.10(8) . . ?
B2 La1 C2 111.56(9) . . ?
B2 La1 C3 134.10(8) . . ?
B2 La1 C4 121.02(8) . . ?
B2 La1 C13 127.76(8) . . ?
B2 La1 C14 131.48(9) . . ?
B2 La1 C15 104.39(9) . . ?
B2 La1 C16 84.87(8) . . ?
B2 La1 H1A 81.9(6) . . ?
B2 La1 H1B 80.8(6) . . ?
B2 La1 H1C 118.3(4) . . ?
B2 La1 H2B 24.1(4) . . ?
B2 La1 H2C 24.3(4) . . ?
B2 La1 H2D 24.6(4) . . ?
H2B La1 H2C 42.2(6) . . ?
H2B La1 H2D 42.0(6) . . ?
H2C La1 H2D 41.2(7) . . ?
O1 K1 O2 61.10(7) . . ?
O1 K1 O3 80.17(7) . 3_667 ?
O1 K1 O3 157.60(7) . . ?
O1 K1 B1 82.93(8) . . ?
O1 K1 H1A 103.0(4) . . ?
O1 K1 H1B 74.0(6) . . ?
O1 K1 B2 124.16(8) . . ?
O1 K1 H2C 104.7(4) . . ?
O1 K1 H2D 136.1(5) . . ?
O2 K1 O3 119.30(7) . . ?
O2 K1 O3 92.06(7) . 3_667 ?
O2 K1 B1 114.26(9) . . ?
O2 K1 H1A 128.1(5) . . ?
O2 K1 H1B 93.9(4) . . ?
O2 K1 B2 82.06(8) . . ?
O2 K1 H2C 70.7(5) . . ?
O2 K1 H2D 102.3(3) . . ?
O3 K1 O3 77.43(6) . 3_667 ?
O3 K1 B1 136.11(7) 3_667 . ?
O3 K1 B1 113.77(7) . . ?
O3 K1 H1A 136.3(6) 3_667 . ?
O3 K1 H1A 93.4(3) . . ?
O3 K1 H1B 146.4(6) 3_667 . ?
O3 K1 H1B 126.6(5) . . ?
O3 K1 B2 145.63(7) 3_667 . ?
O3 K1 B2 76.21(7) . . ?
O3 K1 H2C 95.8(4) . . ?
O3 K1 H2C 155.7(5) 3_667 . ?
O3 K1 H2D 66.2(5) . . ?
O3 K1 H2D 143.5(5) 3_667 . ?
O4 K1 O1 84.14(7) 3_667 . ?
O4 K1 O2 139.41(7) 3_667 . ?
O4 K1 O3 59.81(6) 3_667 3_667 ?
O4 K1 O3 84.83(6) 3_667 . ?
O4 K1 B1 78.42(8) 3_667 . ?
O4 K1 H1A 77.0(6) 3_667 . ?
O4 K1 H1B 96.0(5) 3_667 . ?
O4 K1 B2 137.85(7) 3_667 . ?
O4 K1 H2C 143.7(5) 3_667 . ?
O4 K1 H2D 117.7(3) 3_667 . ?
B1 K1 H1A 20.5(3) . . ?
B1 K1 H1B 20.6(4) . . ?
B1 K1 B2 75.57(8) . . ?
B1 K1 H2C 68.1(5) . . ?
B1 K1 H2D 66.9(5) . . ?
H1A K1 H1B 36.7(6) . . ?
H1A K1 H2C 66.6(8) . . ?
H1A K1 H2D 53.0(6) . . ?
H1B K1 H2C 54.9(7) . . ?
H1B K1 H2D 66.6(8) . . ?
B2 K1 H1A 67.1(5) . . ?
B2 K1 H1B 68.0(6) . . ?
B2 K1 H2C 19.6(3) . . ?
B2 K1 H2D 20.3(3) . . ?
H2C K1 H2D 35.5(6) . . ?
C1 P1 La1 66.75(8) . . ?
C1 P1 C4 91.43(13) . . ?
C4 P1 La1 68.59(8) . . ?
C13 P2 La1 66.83(8) . . ?
C16 P2 La1 68.56(8) . . ?
C16 P2 C13 90.90(13) . . ?
C25 O1 K1 121.73(18) . . ?
C25 O1 C26A 122.1(9) . . ?
C26 O1 K1 116.0(8) . . ?
C26 O1 C25 109.0(7) . . ?
C26A O1 K1 114.2(8) . . ?
C27 O2 K1 113.3(4) . . ?
C27A O2 K1 118.1(7) . . ?
C27A O2 C28 102.3(8) . . ?
C28 O2 K1 123.3(2) . . ?
C28 O2 C27 120.7(6) . . ?
K1 O3 K1 102.57(6) . 3_667 ?
C29 O3 K1 108.97(16) . 3_667 ?
C29 O3 K1 106.68(15) . . ?
C30 O3 K1 123.00(15) . . ?
C30 O3 K1 104.12(15) . 3_667 ?
C30 O3 C29 110.6(2) . . ?
C31 O4 K1 120.14(15) . 3_667 ?
C31 O4 C32 111.3(2) . . ?
C32 O4 K1 126.19(18) . 3_667 ?
P1 C1 La1 80.06(9) . . ?
C2 C1 La1 70.77(14) . . ?
C2 C1 P1 110.6(2) . . ?
C2 C1 C9 124.9(3) . . ?
C9 C1 La1 126.45(16) . . ?
C9 C1 P1 123.1(2) . . ?
La1 C2 H2 110.5 . . ?
C1 C2 La1 81.45(15) . . ?
C1 C2 H2 123.2 . . ?
C1 C2 C3 113.5(3) . . ?
C3 C2 La1 76.38(15) . . ?
C3 C2 H2 123.2 . . ?
La1 C3 H3 110.3 . . ?
C2 C3 La1 74.91(14) . . ?
C2 C3 H3 123.1 . . ?
C4 C3 La1 83.19(15) . . ?
C4 C3 C2 113.8(2) . . ?
C4 C3 H3 123.1 . . ?
P1 C4 La1 78.41(8) . . ?
C3 C4 La1 69.50(14) . . ?
C3 C4 P1 110.5(2) . . ?
C3 C4 C5 125.1(2) . . ?
C5 C4 La1 129.10(18) . . ?
C5 C4 P1 123.1(2) . . ?
C4 C5 C6 113.4(2) . . ?
C4 C5 C7 106.2(3) . . ?
C6 C5 C7 108.2(3) . . ?
C8 C5 C4 111.5(2) . . ?
C8 C5 C6 108.8(3) . . ?
C8 C5 C7 108.6(3) . . ?
C5 C6 H6A 109.5 . . ?
C5 C6 H6B 109.5 . . ?
C5 C6 H6C 109.5 . . ?
H6A C6 H6B 109.5 . . ?
H6A C6 H6C 109.5 . . ?
H6B C6 H6C 109.5 . . ?
C5 C7 H7A 109.5 . . ?
C5 C7 H7B 109.5 . . ?
C5 C7 H7C 109.5 . . ?
H7A C7 H7B 109.5 . . ?
H7A C7 H7C 109.5 . . ?
H7B C7 H7C 109.5 . . ?
C5 C8 H8A 109.5 . . ?
C5 C8 H8B 109.5 . . ?
C5 C8 H8C 109.5 . . ?
H8A C8 H8B 109.5 . . ?
H8A C8 H8C 109.5 . . ?
H8B C8 H8C 109.5 . . ?
C1 C9 C12 106.9(2) . . ?
C10 C9 C1 112.0(2) . . ?
C10 C9 C11 109.9(3) . . ?
C10 C9 C12 109.8(3) . . ?
C11 C9 C1 111.2(2) . . ?
C11 C9 C12 106.9(3) . . ?
C9 C10 H10A 109.5 . . ?
C9 C10 H10B 109.5 . . ?
C9 C10 H10C 109.5 . . ?
H10A C10 H10B 109.5 . . ?
H10A C10 H10C 109.5 . . ?
H10B C10 H10C 109.5 . . ?
C9 C11 H11A 109.5 . . ?
C9 C11 H11B 109.5 . . ?
C9 C11 H11C 109.5 . . ?
H11A C11 H11B 109.5 . . ?
H11A C11 H11C 109.5 . . ?
H11B C11 H11C 109.5 . . ?
C9 C12 H12A 109.5 . . ?
C9 C12 H12B 109.5 . . ?
C9 C12 H12C 109.5 . . ?
H12A C12 H12B 109.5 . . ?
H12A C12 H12C 109.5 . . ?
H12B C12 H12C 109.5 . . ?
P2 C13 La1 79.75(9) . . ?
C14 C13 La1 70.74(14) . . ?
C14 C13 P2 110.84(19) . . ?
C14 C13 C21 125.1(2) . . ?
C21 C13 La1 126.42(17) . . ?
C21 C13 P2 122.9(2) . . ?
La1 C14 H14 110.3 . . ?
C13 C14 La1 81.65(15) . . ?
C13 C14 H14 123.1 . . ?
C13 C14 C15 113.7(2) . . ?
C15 C14 La1 76.48(14) . . ?
C15 C14 H14 123.1 . . ?
La1 C15 H15 110.6 . . ?
C14 C15 La1 74.78(14) . . ?
C14 C15 H15 123.2 . . ?
C16 C15 La1 82.99(15) . . ?
C16 C15 C14 113.6(2) . . ?
C16 C15 H15 123.2 . . ?
P2 C16 La1 78.32(9) . . ?
C15 C16 La1 69.71(14) . . ?
C15 C16 P2 110.86(19) . . ?
C15 C16 C17 125.1(2) . . ?
C17 C16 La1 129.71(16) . . ?
C17 C16 P2 122.7(2) . . ?
C16 C17 C18 106.0(2) . . ?
C16 C17 C19 111.7(2) . . ?
C16 C17 C20 113.1(2) . . ?
C19 C17 C18 108.0(3) . . ?
C19 C17 C20 108.4(2) . . ?
C20 C17 C18 109.5(3) . . ?
C17 C18 H18A 109.5 . . ?
C17 C18 H18B 109.5 . . ?
C17 C18 H18C 109.5 . . ?
H18A C18 H18B 109.5 . . ?
H18A C18 H18C 109.5 . . ?
H18B C18 H18C 109.5 . . ?
C17 C19 H19A 109.5 . . ?
C17 C19 H19B 109.5 . . ?
C17 C19 H19C 109.5 . . ?
H19A C19 H19B 109.5 . . ?
H19A C19 H19C 109.5 . . ?
H19B C19 H19C 109.5 . . ?
C17 C20 H20A 109.5 . . ?
C17 C20 H20B 109.5 . . ?
C17 C20 H20C 109.5 . . ?
H20A C20 H20B 109.5 . . ?
H20A C20 H20C 109.5 . . ?
H20B C20 H20C 109.5 . . ?
C13 C21 C23 106.7(2) . . ?
C22 C21 C13 111.3(2) . . ?
C22 C21 C23 109.1(3) . . ?
C22 C21 C24 109.1(3) . . ?
C24 C21 C13 111.9(2) . . ?
C24 C21 C23 108.7(3) . . ?
C21 C22 H22A 109.5 . . ?
C21 C22 H22B 109.5 . . ?
C21 C22 H22C 109.5 . . ?
H22A C22 H22B 109.5 . . ?
H22A C22 H22C 109.5 . . ?
H22B C22 H22C 109.5 . . ?
C21 C23 H23A 109.5 . . ?
C21 C23 H23B 109.5 . . ?
C21 C23 H23C 109.5 . . ?
H23A C23 H23B 109.5 . . ?
H23A C23 H23C 109.5 . . ?
H23B C23 H23C 109.5 . . ?
C21 C24 H24A 109.5 . . ?
C21 C24 H24B 109.5 . . ?
C21 C24 H24C 109.5 . . ?
H24A C24 H24B 109.5 . . ?
H24A C24 H24C 109.5 . . ?
H24B C24 H24C 109.5 . . ?
O1 C25 H25A 109.5 . . ?
O1 C25 H25B 109.5 . . ?
O1 C25 H25C 109.5 . . ?
H25A C25 H25B 109.5 . . ?
H25A C25 H25C 109.5 . . ?
H25B C25 H25C 109.5 . . ?
O1 C26 H26A 109.9 . . ?
O1 C26 H26B 109.9 . . ?
O1 C26 C27 109.1(11) . . ?
H26A C26 H26B 108.3 . . ?
C27 C26 H26A 109.9 . . ?
C27 C26 H26B 109.9 . . ?
O1 C26A H26C 108.0 . . ?
O1 C26A H26D 108.0 . . ?
O1 C26A C27A 117.0(14) . . ?
H26C C26A H26D 107.3 . . ?
C27A C26A H26C 108.0 . . ?
C27A C26A H26D 108.0 . . ?
O2 C27 C26 115.7(11) . . ?
O2 C27 H27A 108.3 . . ?
O2 C27 H27B 108.3 . . ?
C26 C27 H27A 108.3 . . ?
C26 C27 H27B 108.3 . . ?
H27A C27 H27B 107.4 . . ?
O2 C27A C26A 108.6(14) . . ?
O2 C27A H27C 110.0 . . ?
O2 C27A H27D 110.0 . . ?
C26A C27A H27C 110.0 . . ?
C26A C27A H27D 110.0 . . ?
H27C C27A H27D 108.4 . . ?
O2 C28 H28A 109.5 . . ?
O2 C28 H28B 109.5 . . ?
O2 C28 H28C 109.5 . . ?
H28A C28 H28B 109.5 . . ?
H28A C28 H28C 109.5 . . ?
H28B C28 H28C 109.5 . . ?
O3 C29 H29A 109.5 . . ?
O3 C29 H29B 109.5 . . ?
O3 C29 H29C 109.5 . . ?
H29A C29 H29B 109.5 . . ?
H29A C29 H29C 109.5 . . ?
H29B C29 H29C 109.5 . . ?
K1 C30 H30A 161.5 3_667 . ?
K1 C30 H30B 76.5 3_667 . ?
O3 C30 K1 52.78(13) . 3_667 ?
O3 C30 H30A 109.8 . . ?
O3 C30 H30B 109.8 . . ?
O3 C30 C31 109.4(2) . . ?
H30A C30 H30B 108.2 . . ?
C31 C30 K1 84.28(16) . 3_667 ?
C31 C30 H30A 109.8 . . ?
C31 C30 H30B 109.8 . . ?
O4 C31 C30 109.7(2) . . ?
O4 C31 H31A 109.7 . . ?
O4 C31 H31B 109.7 . . ?
C30 C31 H31A 109.7 . . ?
C30 C31 H31B 109.7 . . ?
H31A C31 H31B 108.2 . . ?
O4 C32 H32A 109.5 . . ?
O4 C32 H32B 109.5 . . ?
O4 C32 H32C 109.5 . . ?
H32A C32 H32B 109.5 . . ?
H32A C32 H32C 109.5 . . ?
H32B C32 H32C 109.5 . . ?
La1 B1 K1 96.07(9) . . ?
La1 B1 H1A 70.7(15) . . ?
La1 B1 H1B 69.0(15) . . ?
La1 B1 H1C 65.6(15) . . ?
La1 B1 H1D 178.0(15) . . ?
K1 B1 H1A 69.4(15) . . ?
K1 B1 H1B 59.3(15) . . ?
K1 B1 H1C 161.4(15) . . ?
K1 B1 H1D 85.9(15) . . ?
H1A B1 H1B 108(2) . . ?
H1A B1 H1C 105(2) . . ?
H1A B1 H1D 110(2) . . ?
H1B B1 H1C 108(2) . . ?
H1B B1 H1D 112(2) . . ?
H1C B1 H1D 112(2) . . ?
La1 B2 K1 94.39(9) . . ?
La1 B2 H2A 174.0(15) . . ?
La1 B2 H2B 61.6(14) . . ?
La1 B2 H2C 67.6(14) . . ?
La1 B2 H2D 70.1(13) . . ?
K1 B2 H2A 90.2(15) . . ?
K1 B2 H2B 155.9(14) . . ?
K1 B2 H2C 59.3(14) . . ?
K1 B2 H2D 65.9(14) . . ?
H2A B2 H2B 114(2) . . ?
H2A B2 H2C 112(2) . . ?
H2A B2 H2D 115.4(19) . . ?
H2B B2 H2C 105.0(19) . . ?
H2B B2 H2D 105.1(19) . . ?
H2C B2 H2D 105(2) . . ?

loop_
_geom_bond_atom_site_label_1
_geom_bond_atom_site_label_2
_geom_bond_distance
_geom_bond_site_symmetry_2
_geom_bond_publ_flag
La1 P1 3.1869(7) . ?
La1 P2 3.1790(7) . ?
La1 C1 2.973(2) . ?
La1 C2 2.838(3) . ?
La1 C3 2.857(3) . ?
La1 C4 3.029(2) . ?
La1 C13 2.970(2) . ?
La1 C14 2.834(3) . ?
La1 C15 2.855(3) . ?
La1 C16 3.022(2) . ?
La1 B1 2.723(3) . ?
La1 H1A 2.58(3) . ?
La1 H1B 2.55(3) . ?
La1 H1C 2.48(3) . ?
La1 B2 2.723(3) . ?
La1 H2B 2.40(3) . ?
La1 H2C 2.52(3) . ?
La1 H2D 2.57(3) . ?
K1 O1 2.765(2) . ?
K1 O2 2.790(2) . ?
K1 O3 2.867(2) 3_667 ?
K1 O3 2.8350(18) . ?
K1 O4 2.744(2) 3_667 ?
K1 B1 3.204(3) . ?
K1 H1A 3.00(3) . ?
K1 H1B 2.80(3) . ?
K1 B2 3.277(3) . ?
K1 H2C 2.87(3) . ?
K1 H2D 3.00(3) . ?
P1 C1 1.771(3) . ?
P1 C4 1.772(3) . ?
P2 C13 1.779(3) . ?
P2 C16 1.773(3) . ?
O1 C25 1.405(4) . ?
O1 C26 1.325(16) . ?
O1 C26A 1.478(18) . ?
O2 C27 1.447(11) . ?
O2 C27A 1.293(15) . ?
O2 C28 1.385(4) . ?
O3 C29 1.434(3) . ?
O3 C30 1.413(3) . ?
O4 C31 1.414(3) . ?
O4 C32 1.420(3) . ?
C1 C2 1.401(4) . ?
C1 C9 1.538(4) . ?
C2 H2 0.9500 . ?
C2 C3 1.412(4) . ?
C3 H3 0.9500 . ?
C3 C4 1.399(4) . ?
C4 C5 1.530(4) . ?
C5 C6 1.533(4) . ?
C5 C7 1.552(4) . ?
C5 C8 1.521(5) . ?
C6 H6A 0.9800 . ?
C6 H6B 0.9800 . ?
C6 H6C 0.9800 . ?
C7 H7A 0.9800 . ?
C7 H7B 0.9800 . ?
C7 H7C 0.9800 . ?
C8 H8A 0.9800 . ?
C8 H8B 0.9800 . ?
C8 H8C 0.9800 . ?
C9 C10 1.518(4) . ?
C9 C11 1.534(4) . ?
C9 C12 1.538(4) . ?
C10 H10A 0.9800 . ?
C10 H10B 0.9800 . ?
C10 H10C 0.9800 . ?
C11 H11A 0.9800 . ?
C11 H11B 0.9800 . ?
C11 H11C 0.9800 . ?
C12 H12A 0.9800 . ?
C12 H12B 0.9800 . ?
C12 H12C 0.9800 . ?
C13 C14 1.391(4) . ?
C13 C21 1.528(4) . ?
C14 H14 0.9500 . ?
C14 C15 1.412(4) . ?
C15 H15 0.9500 . ?
C15 C16 1.396(4) . ?
C16 C17 1.524(3) . ?
C17 C18 1.536(4) . ?
C17 C19 1.529(4) . ?
C17 C20 1.532(4) . ?
C18 H18A 0.9800 . ?
C18 H18B 0.9800 . ?
C18 H18C 0.9800 . ?
C19 H19A 0.9800 . ?
C19 H19B 0.9800 . ?
C19 H19C 0.9800 . ?
C20 H20A 0.9800 . ?
C20 H20B 0.9800 . ?
C20 H20C 0.9800 . ?
C21 C22 1.526(5) . ?
C21 C23 1.543(4) . ?
C21 C24 1.527(4) . ?
C22 H22A 0.9800 . ?
C22 H22B 0.9800 . ?
C22 H22C 0.9800 . ?
C23 H23A 0.9800 . ?
C23 H23B 0.9800 . ?
C23 H23C 0.9800 . ?
C24 H24A 0.9800 . ?
C24 H24B 0.9800 . ?
C24 H24C 0.9800 . ?
C25 H25A 0.9800 . ?
C25 H25B 0.9800 . ?
C25 H25C 0.9800 . ?
C26 H26A 0.9900 . ?
C26 H26B 0.9900 . ?
C26 C27 1.50(2) . ?
C26A H26C 0.9900 . ?
C26A H26D 0.9900 . ?
C26A C27A 1.53(3) . ?
C27 H27A 0.9900 . ?
C27 H27B 0.9900 . ?
C27A H27C 0.9900 . ?
C27A H27D 0.9900 . ?
C28 H28A 0.9800 . ?
C28 H28B 0.9800 . ?
C28 H28C 0.9800 . ?
C29 H29A 0.9800 . ?
C29 H29B 0.9800 . ?
C29 H29C 0.9800 . ?
C30 H30A 0.9900 . ?
C30 H30B 0.9900 . ?
C30 C31 1.512(4) . ?
C31 H31A 0.9900 . ?
C31 H31B 0.9900 . ?
C32 H32A 0.9800 . ?
C32 H32B 0.9800 . ?
C32 H32C 0.9800 . ?
B1 H1A 1.120(17) . ?
B1 H1B 1.143(17) . ?
B1 H1C 1.136(17) . ?
B1 H1D 1.115(17) . ?
B2 H2A 1.112(17) . ?
B2 H2B 1.116(17) . ?
B2 H2C 1.120(17) . ?
B2 H2D 1.137(17) . ?

loop_
_geom_torsion_atom_site_label_1
_geom_torsion_atom_site_label_2
_geom_torsion_atom_site_label_3
_geom_torsion_atom_site_label_4
_geom_torsion
_geom_torsion_site_symmetry_1
_geom_torsion_site_symmetry_2
_geom_torsion_site_symmetry_3
_geom_torsion_site_symmetry_4
_geom_torsion_publ_flag
La1 P1 C1 C2 64.95(17) . . . . ?
La1 P1 C1 C9 -127.3(2) . . . . ?
La1 P1 C4 C3 -62.71(17) . . . . ?
La1 P1 C4 C5 129.4(2) . . . . ?
La1 P2 C13 C14 64.69(17) . . . . ?
La1 P2 C13 C21 -127.0(2) . . . . ?
La1 P2 C16 C15 -62.76(16) . . . . ?
La1 P2 C16 C17 130.0(2) . . . . ?
La1 C1 C2 C3 71.03(19) . . . . ?
La1 C1 C9 C10 54.8(3) . . . . ?
La1 C1 C9 C11 -68.6(3) . . . . ?
La1 C1 C9 C12 175.0(2) . . . . ?
La1 C2 C3 C4 75.3(2) . . . . ?
La1 C3 C4 P1 68.34(14) . . . . ?
La1 C3 C4 C5 -124.1(2) . . . . ?
La1 C4 C5 C6 -53.7(4) . . . . ?
La1 C4 C5 C7 -172.38(19) . . . . ?
La1 C4 C5 C8 69.5(3) . . . . ?
La1 C13 C14 C15 71.18(19) . . . . ?
La1 C13 C21 C22 -71.8(3) . . . . ?
La1 C13 C21 C23 169.3(2) . . . . ?
La1 C13 C21 C24 50.6(4) . . . . ?
La1 C14 C15 C16 75.10(19) . . . . ?
La1 C15 C16 P2 68.17(14) . . . . ?
La1 C15 C16 C17 -124.9(2) . . . . ?
La1 C16 C17 C18 -173.5(2) . . . . ?
La1 C16 C17 C19 69.2(3) . . . . ?
La1 C16 C17 C20 -53.4(3) . . . . ?
K1 O1 C26 C27 -52.6(16) . . . . ?
K1 O1 C26A C27A 23(2) . . . . ?
K1 O2 C27 C26 -29.3(16) . . . . ?
K1 O2 C27A C26A 50(2) . . . . ?
K1 O3 C30 K1 115.52(16) . . . 3_667 ?
K1 O3 C30 C31 49.1(3) . . . . ?
K1 O3 C30 C31 -66.4(2) 3_667 . . . ?
K1 O4 C31 C30 -19.7(3) 3_667 . . . ?
K1 C30 C31 O4 13.28(19) 3_667 . . . ?
P1 C1 C2 La1 -70.92(14) . . . . ?
P1 C1 C2 C3 0.1(3) . . . . ?
P1 C1 C9 C10 157.8(2) . . . . ?
P1 C1 C9 C11 34.4(3) . . . . ?
P1 C1 C9 C12 -81.9(3) . . . . ?
P1 C4 C5 C6 -156.4(2) . . . . ?
P1 C4 C5 C7 84.8(3) . . . . ?
P1 C4 C5 C8 -33.3(3) . . . . ?
P2 C13 C14 La1 -70.44(14) . . . . ?
P2 C13 C14 C15 0.7(3) . . . . ?
P2 C13 C21 C22 30.6(3) . . . . ?
P2 C13 C21 C23 -88.3(3) . . . . ?
P2 C13 C21 C24 152.9(2) . . . . ?
P2 C16 C17 C18 83.9(3) . . . . ?
P2 C16 C17 C19 -33.5(3) . . . . ?
P2 C16 C17 C20 -156.1(2) . . . . ?
O1 C26 C27 O2 55(2) . . . . ?
O1 C26A C27A O2 -49(3) . . . . ?
O3 C30 C31 O4 60.5(3) . . . . ?
C1 P1 C4 La1 64.28(9) . . . . ?
C1 P1 C4 C3 1.6(2) . . . . ?
C1 P1 C4 C5 -166.3(2) . . . . ?
C1 C2 C3 La1 -74.2(2) . . . . ?
C1 C2 C3 C4 1.1(3) . . . . ?
C2 C1 C9 C10 -36.2(4) . . . . ?
C2 C1 C9 C11 -159.6(3) . . . . ?
C2 C1 C9 C12 84.1(3) . . . . ?
C2 C3 C4 La1 -70.16(19) . . . . ?
C2 C3 C4 P1 -1.8(3) . . . . ?
C2 C3 C4 C5 165.8(2) . . . . ?
C3 C4 C5 C6 37.5(4) . . . . ?
C3 C4 C5 C7 -81.3(3) . . . . ?
C3 C4 C5 C8 160.6(3) . . . . ?
C4 P1 C1 La1 -65.91(9) . . . . ?
C4 P1 C1 C2 -1.0(2) . . . . ?
C4 P1 C1 C9 166.8(2) . . . . ?
C9 C1 C2 La1 121.6(2) . . . . ?
C9 C1 C2 C3 -167.4(2) . . . . ?
C13 P2 C16 La1 64.60(9) . . . . ?
C13 P2 C16 C15 1.8(2) . . . . ?
C13 P2 C16 C17 -165.4(2) . . . . ?
C13 C14 C15 La1 -74.4(2) . . . . ?
C13 C14 C15 C16 0.7(3) . . . . ?
C14 C13 C21 C22 -162.8(3) . . . . ?
C14 C13 C21 C23 78.3(3) . . . . ?
C14 C13 C21 C24 -40.4(4) . . . . ?
C14 C15 C16 La1 -69.97(19) . . . . ?
C14 C15 C16 P2 -1.8(3) . . . . ?
C14 C15 C16 C17 165.1(2) . . . . ?
C15 C16 C17 C18 -81.6(3) . . . . ?
C15 C16 C17 C19 161.1(2) . . . . ?
C15 C16 C17 C20 38.5(4) . . . . ?
C16 P2 C13 La1 -66.15(9) . . . . ?
C16 P2 C13 C14 -1.5(2) . . . . ?
C16 P2 C13 C21 166.9(2) . . . . ?
C21 C13 C14 La1 121.5(2) . . . . ?
C21 C13 C14 C15 -167.3(2) . . . . ?
C25 O1 C26 C27 165.5(12) . . . . ?
C25 O1 C26A C27A -140.7(16) . . . . ?
C28 O2 C27 C26 132.7(11) . . . . ?
C28 O2 C27A C26A -171.0(15) . . . . ?
C29 O3 C30 K1 -116.9(2) . . . 3_667 ?
C29 O3 C30 C31 176.7(2) . . . . ?
C32 O4 C31 C30 176.6(2) . . . . ?

loop_
_exptl_oxdiff_crystal_face_indexfrac_h
_exptl_oxdiff_crystal_face_indexfrac_k
_exptl_oxdiff_crystal_face_indexfrac_l
_exptl_oxdiff_crystal_face_x
_exptl_oxdiff_crystal_face_y
_exptl_oxdiff_crystal_face_z
-5.0000 -22.0000 17.0000 0.0397 -0.1561 0.9980
15.0000 -3.0000 -2.0000 0.1718 -0.9175 -0.3691
-15.0000 -3.0000 7.0000 -0.1232 0.7931 0.6129
-1.0000 23.0000 -16.0000 -0.1057 0.5187 -0.8415
-3.0000 12.0000 24.0000 0.9151 0.2463 0.3052
5.0000 -3.9999 -26.0000 -0.7944 -0.2221 -0.5852
-1.0000 -29.0000 -5.0000 -0.7025 -0.3897 0.5926
-12.0000 18.0000 4.0000 0.2210 0.9766 -0.0154
14.0000 -6.0000 -12.0000 -0.2166 -0.8556 -0.4831
5.0000 -27.0000 6.0000 -0.2044 -0.7661 0.6185
-12.0000 -7.0000 -10.0000 -0.6729 0.6410 0.2694
12.0000 5.0000 12.0000 0.6996 -0.6842 -0.1811
6.0000 17.0000 18.0000 0.9904 -0.1678 -0.1743
-4.0000 -13.0000 -22.0000 -1.0052 0.1370 -0.0551
1.0000 4.0000 26.0000 0.9100 -0.1294 0.4266
